data_7009020
loop_
_publ_author_name
'Franceschi, Federico'
'Hesschenbrouck, Jo\"elle'
'Solari, Euro'
'Floriani, Carlo'
'Re, Nazzareno'
'Rizzoli, Corrado'
'Chiesi-Villa, Angiola'

_publ_section_title
;
 The reactivity of dibenzotetramethyltetraaza[14]annulene-Mn(II):
 functionalisation of manganese in a macrocyclic environment
;
_journal_issue 4
_journal_name_full 'Journal of the Chemical Society, Dalton Transactions'
_journal_page_first 593
_journal_paper_doi 10.1039/a908121f
_journal_year 2000
_chemical_formula_sum 'C60 H82 Mn2 N8 Na2 O5'
_chemical_formula_weight 1151.21
_space_group_IT_number 14
_symmetry_cell_setting monoclinic
_symmetry_space_group_name_Hall '-P 2yn'
_symmetry_space_group_name_H-M 'P 1 21/n 1'
_atom_sites_solution_hydrogens geom
_atom_sites_solution_primary direct
_atom_sites_solution_secondary difmap
_cell_angle_alpha 90.00(0)
_cell_angle_beta 107.71(3)
_cell_angle_gamma 90.00(0)
_cell_formula_units_Z 2.00
_cell_length_a 10.593(3)
_cell_length_b 19.228(5)
_cell_length_c 15.663(5)
_cell_measurement_reflns_used 143
_cell_measurement_temperature 25
_cell_measurement_theta_max 27.2
_cell_measurement_theta_min 20.2
_cell_volume 3039.1(16)
_computing_cell_refinement 'TEXSAN Software'
_computing_data_collection 'TEXSAN Software'
_computing_data_reduction 'TEXSAN Software'
_computing_structure_refinement 'SHELXS-93 (Sheldrick, 1993)'
_computing_structure_solution 'SHELXS-76 (Sheldrick, 1976)'
_diffrn_ambient_temperature 143
_diffrn_measurement_device 'Rigaku AFC6S'
_diffrn_measurement_method omega/2theta
_diffrn_radiation_monochromator graphite
_diffrn_radiation_source fine-focussealedtube
_diffrn_radiation_type MoK\a
_diffrn_radiation_wavelength 0.71069
_diffrn_reflns_av_R_equivalents 0.0847
_diffrn_reflns_av_sigmaI/netI 0.2441
_diffrn_reflns_limit_h_max 13
_diffrn_reflns_limit_h_min 0
_diffrn_reflns_limit_k_max 24
_diffrn_reflns_limit_k_min 0
_diffrn_reflns_limit_l_max 19
_diffrn_reflns_limit_l_min -20
_diffrn_reflns_number 7343
_diffrn_reflns_theta_max 27.51
_diffrn_reflns_theta_min 2.06
_diffrn_standards_decay_% 0.8
_diffrn_standards_interval_count 150
_diffrn_standards_number 3
_exptl_absorpt_coefficient_mu 0.4624
_exptl_absorpt_correction_T_max 1.000
_exptl_absorpt_correction_T_min 0.933
_exptl_absorpt_correction_type none
_exptl_crystal_colour brown
_exptl_crystal_density_diffrn 1.2580
_exptl_crystal_density_meas ?
_exptl_crystal_density_method not_measured
_exptl_crystal_description prism
_exptl_crystal_F_000 1220.0
_exptl_crystal_size_max 0.52
_exptl_crystal_size_mid 0.22
_exptl_crystal_size_min 0.13
_refine_diff_density_max 0.431
_refine_diff_density_min -0.732
_refine_diff_density_rms 0.083
_refine_ls_extinction_method none
_refine_ls_goodness_of_fit_all 0.955
_refine_ls_goodness_of_fit_obs 1.199
_refine_ls_hydrogen_treatment not_refined
_refine_ls_matrix_type full
_refine_ls_number_parameters 342
_refine_ls_number_reflns 5158
_refine_ls_number_restraints 39
_refine_ls_restrained_S_all 1.157
_refine_ls_restrained_S_obs 1.201
_refine_ls_R_factor_all 0.2783
_refine_ls_R_factor_obs 0.0641
_refine_ls_shift/esd_max 0.000
_refine_ls_shift/esd_mean 0.000
_refine_ls_structure_factor_coef Fsqd
_refine_ls_weighting_details 'w=1/[\s^2^(Fo^2^)+(0.1069P)^2^+0.0000P] where P=(Fo^2^+2Fc^2^)/3'
_refine_ls_weighting_scheme calc
_refine_ls_wR_factor_all 0.2877
_refine_ls_wR_factor_obs 0.1598
_reflns_number_observed 2119
_reflns_number_total 6977
_reflns_observed_criterion >2sigma(I)
_cod_data_source_file a908121f.txt
_cod_data_source_block COMPLEX_8
_cod_depositor_comments
;
The following automatic conversions were performed:

'_exptl_crystal_density_meas' value 'not_measured' was changed to '?'
- the value is perceived as not measured.

Automatic conversion script
Id: cif_fix_values 3008 2015-01-20 13:52:24Z robertas 

The following automatic conversions were performed:

'_refine_ls_weighting_scheme' value 'calc
w=1/[\s^2^(Fo^2^)+(0.1069P)^2^+0.0000P] where P=(Fo^2^+2Fc^2^)/3' was
changed to 'calc'. New tag '_refine_ls_weighting_details' was
created. The value of the new tag was set to
'w=1/[\s^2^(Fo^2^)+(0.1069P)^2^+0.0000P] where P=(Fo^2^+2Fc^2^)/3'.

Automatic conversion script
Id: cif_fix_values 3143 2015-03-26 13:38:13Z robertas 
;
_cod_original_cell_volume 3039.(2)
_cod_original_sg_symbol_H-M P21/N
_cod_original_formula_sum C60H82Mn2N8Na2O5
_cod_database_code 7009020

loop_
_symmetry_equiv_pos_as_xyz
'x, y, z'
'-x+1/2, y+1/2, -z+1/2'
'-x, -y, -z'
'x-1/2, -y-1/2, z-1/2'

loop_
_atom_site_aniso_label
_atom_site_aniso_U_11
_atom_site_aniso_U_22
_atom_site_aniso_U_33
_atom_site_aniso_U_23
_atom_site_aniso_U_13
_atom_site_aniso_U_12
MN1 0.0297(4) 0.0343(5) 0.0386(5) -0.0001(5) 0.0110(4) -0.0009(5)
NA1 0.0900(21) 0.0509(18) 0.0414(15) 0.0076(13) 0.0198(15) 0.0109(16)
O1 0.0844(41) 0.0841(43) 0.0520(32) 0.0018(29) 0.0210(30) 0.0120(33)
N1 0.0412(29) 0.0295(29) 0.0374(28) 0.0012(23) 0.0152(23) 0.0026(23)
N2 0.0333(28) 0.0411(34) 0.0401(29) 0.0047(25) 0.0104(23) -0.0013(24)
N3 0.0386(31) 0.0484(36) 0.0389(29) -0.0074(26) 0.0154(25) -0.0019(26)
N4 0.0288(26) 0.0419(32) 0.0356(27) -0.0026(25) 0.0065(22) -0.0022(23)
C1 0.0296(32) 0.0373(38) 0.0519(39) 0.0027(29) 0.0108(29) -0.0073(27)
C1' 0.0296(32) 0.0373(38) 0.0519(39) 0.0027(29) 0.0108(29) -0.0073(27)
C2 0.0297(31) 0.0429(39) 0.0336(33) 0.0041(30) 0.0044(27) 0.0070(29)
C3 0.0336(32) 0.0433(42) 0.0460(35) 0.0096(33) 0.0161(28) 0.0107(32)
C4 0.0348(34) 0.0332(38) 0.0447(36) -0.0007(30) 0.0145(30) 0.0039(28)
C5 0.0433(39) 0.0548(47) 0.0641(46) -0.0053(39) 0.0227(35) 0.0000(36)
C6 0.0532(39) 0.0285(35) 0.0323(32) 0.0040(28) 0.0107(29) 0.0023(31)
C7 0.0514(41) 0.0471(45) 0.0500(42) 0.0047(35) 0.0137(34) 0.0016(35)
C8 0.0781(55) 0.0343(41) 0.0643(48) 0.0137(36) 0.0250(43) 0.0056(38)
C9 0.0706(51) 0.0431(46) 0.0605(47) 0.0044(36) 0.0265(41) -0.0099(39)
C10 0.0585(43) 0.0382(41) 0.0501(41) 0.0050(33) 0.0245(35) -0.0092(35)
C11 0.0441(36) 0.0335(36) 0.0319(32) -0.0018(28) 0.0146(28) -0.0061(30)
C12 0.0535(43) 0.0558(49) 0.0609(46) 0.0009(38) 0.0143(37) -0.0128(38)
C13 0.0430(39) 0.0534(47) 0.0312(33) 0.0004(32) 0.0171(30) -0.0087(34)
C14 0.0370(32) 0.0491(40) 0.0392(33) -0.0045(36) 0.0151(27) -0.0067(36)
C15 0.0470(38) 0.0503(43) 0.0288(32) -0.0017(30) 0.0149(29) 0.0025(34)
C16 0.0344(33) 0.0480(48) 0.0537(39) -0.0029(34) 0.0136(30) 0.0058(31)
C17 0.0433(37) 0.0401(38) 0.0336(33) 0.0013(30) 0.0067(29) 0.0040(31)
C18 0.0391(35) 0.0546(50) 0.0446(37) -0.0102(34) 0.0072(30) 0.0014(32)
C19 0.0548(45) 0.0525(47) 0.0547(43) -0.0194(37) 0.0118(36) 0.0020(38)
C20 0.0452(40) 0.0468(44) 0.0553(43) -0.0148(36) 0.0073(34) -0.0116(35)
C21 0.0443(37) 0.0417(45) 0.0494(38) -0.0018(32) 0.0127(32) -0.0058(32)
C22 0.0340(33) 0.0283(33) 0.0413(35) -0.0015(28) 0.0070(28) -0.0025(28)
C24 0.0852(69) 0.1248(93) 0.0760(65) 0.0259(60) 0.0238(55) 0.0143(65)
C25 0.1209(81) 0.1090(84) 0.0622(57) -0.0162(60) 0.0321(58) 0.0078(74)
C26 0.1064(73) 0.0631(58) 0.0505(48) -0.0028(40) 0.0115(48) -0.0059(52)
C27 0.0948(68) 0.0881(74) 0.0854(63) 0.0223(53) 0.0368(55) 0.0271(55)

loop_
_atom_site_label
_atom_site_fract_x
_atom_site_fract_y
_atom_site_fract_z
_atom_site_U_iso_or_equiv
_atom_site_thermal_displace_type
_atom_site_calc_flag
_atom_site_calc_attached_atom
_atom_site_aniso_ratio
_atom_site_occupancy
MN1 0.10638(9) 0.06892(5) 0.43591(6) 0.0341(3) aniso . . 1.33 1.0000
NA1 -0.0913(3) 0.1180(2) 0.2636(2) 0.0608(12) aniso . . 2.52 1.0000
O1 0.0034(6) 0.1044(3) 0.1476(3) 0.0734(23) aniso . . 1.89 1.0000
O2 -0.1802(10) 0.2260(6) 0.2110(7) 0.0353(19) iso . . 1.48 0.5000
O3 -0.3377(9) 0.1170(5) 0.1990(7) 0.0383(20) iso . . 1.42 0.5000
O4 -0.2643(10) 0.1822(5) 0.2005(7) 0.0411(22) iso . . 1.65 0.5000
N1 -0.0677(5) 0.0147(2) 0.3663(3) 0.0361(18) aniso . . 1.55 1.0000
N2 -0.0186(5) 0.1544(3) 0.4274(3) 0.0399(23) aniso . . 2.23 1.0000
N3 0.2131(5) 0.1509(3) 0.3979(3) 0.0399(24) aniso . . 2.23 1.0000
N4 0.1667(4) 0.0096(3) 0.3420(3) 0.0365(23) aniso . . 1.87 1.0000
C1 -0.2334(6) -0.0449(3) 0.4249(4) 0.0401(22) aniso . . 2.13 1.0000
C2 -0.1637(6) 0.0132(3) 0.4098(4) 0.0527(29) aniso . . 1.74 1.0000
C3 -0.1807(6) 0.0774(4) 0.4559(4) 0.0386(23) aniso . . 2.11 1.0000
C4 -0.1197(6) 0.1413(3) 0.4641(4) 0.0499(29) aniso . . 1.25 1.0000
C5 -0.1564(6) 0.1923(4) 0.5259(5) 0.0581(32) aniso . . 2.74 1.0000
C6 0.0335(6) 0.2191(3) 0.4180(4) 0.0566(32) aniso . . 2.08 1.0000
C7 -0.0286(7) 0.2828(4) 0.4157(4) 0.0471(28) aniso . . 2.24 1.0000
C8 0.0273(8) 0.3444(4) 0.3980(5) 0.0358(22) aniso . . 1.60 1.0000
C9 0.1469(8) 0.3431(4) 0.3812(5) 0.0574(28) aniso . . 1.71 1.0000
C10 0.2102(7) 0.2806(4) 0.3799(4) 0.0412(26) aniso . . 2.33 1.0000
C11 0.1596(6) 0.2184(3) 0.4011(4) 0.0410(23) aniso . . 1.65 1.0000
C12 0.4529(7) 0.1869(4) 0.4363(5) 0.0413(24) aniso . . 1.98 1.0000
C13 0.3386(6) 0.1352(4) 0.4050(4) 0.0453(24) aniso . . 1.81 1.0000
C14 0.3763(6) 0.0676(4) 0.3911(4) 0.0401(23) aniso . . 1.53 1.0000
C15 0.3000(6) 0.0071(4) 0.3584(4) 0.0473(28) aniso . . 1.78 1.0000
C16 0.3740(6) -0.0579(4) 0.3488(4) 0.0551(29) aniso . . 2.30 1.0000
C17 0.0755(6) -0.0401(3) 0.2945(4) 0.0509(25) aniso . . 2.34 1.0000
C18 0.0946(6) -0.0829(4) 0.2287(4) 0.0455(28) aniso . . 1.37 1.0000
C19 -0.0073(7) -0.1271(4) 0.1781(5) 0.0355(22) aniso . . 1.68 1.0000
C20 -0.1272(7) -0.1260(4) 0.1938(5) 0.1340(63) aniso . . 4.48 1.0000
C21 -0.1504(6) -0.0815(3) 0.2562(4) 0.0955(51) aniso . . 2.12 1.0000
C22 -0.0512(6) -0.0374(3) 0.3096(4) 0.0964(44) aniso . . 2.44 1.0000
C23 0.1785(10) 0.1626(7) 0.1069(8) 0.0761(41) aniso . . 2.34 1.0000
C24 0.1440(10) 0.1158(6) 0.1648(6) 0.0873(41) aniso . . 2.02 1.0000
C25 -0.0525(11) 0.0663(6) 0.0685(6) 0.1209(81) aniso . . 0.00 1.0000
C26 -0.1833(10) 0.0428(4) 0.0639(5) 0.1064(73) aniso . . 0.00 1.0000
C27 -0.1066(9) 0.2697(5) 0.1704(6) 0.0948(68) aniso . . 0.00 1.0000
C28A -0.3157(13) 0.2284(9) 0.1504(10) 0.0667(44) iso . . 0.00 0.5000
C29A -0.3846(26) 0.1874(8) 0.2078(18) 0.145(12) iso . . 0.00 0.5000
C30A -0.4312(17) 0.0638(9) 0.2108(13) 0.0924(62) iso . . 0.00 0.5000
C28B -0.2528(12) 0.2465(7) 0.1518(10) 0.0599(41) iso . . 0.00 0.5000
C29B -0.4055(12) 0.1693(8) 0.1800(12) 0.0672(52) iso . . 0.00 0.5000
C30B -0.4113(13) 0.1010(7) 0.2294(9) 0.0430(0) iso . . 0.00 0.5000
H11 -0.23560(0) -0.08250(0) 0.38280(0) 0.0800(0) iso calc C1 1.00 1.0000
H12 -0.32530(0) -0.03370(0) 0.42230(0) 0.0800(0) iso calc C1 1.00 1.0000
H3 -0.24630(0) 0.07370(0) 0.48510(0) 0.0800(0) iso calc C3 1.00 1.0000
H51 -0.10960(0) 0.23540(0) 0.52720(0) 0.0800(0) iso calc C5 1.00 1.0000
H52 -0.13520(0) 0.17380(0) 0.58530(0) 0.0800(0) iso calc C5 1.00 1.0000
H53 -0.25080(0) 0.20170(0) 0.50410(0) 0.0800(0) iso calc C5 1.00 1.0000
H7 -0.11240(0) 0.28400(0) 0.42690(0) 0.0800(0) iso calc C7 1.00 1.0000
H8 -0.01570(0) 0.38750(0) 0.39980(0) 0.0800(0) iso calc C8 1.00 1.0000
H9 0.18740(0) 0.38520(0) 0.36990(0) 0.0800(0) iso calc C9 1.00 1.0000
H10 0.29090(0) 0.27950(0) 0.36530(0) 0.0800(0) iso calc C10 1.00 1.0000
H121 0.42140(0) 0.23290(0) 0.44460(0) 0.0800(0) iso calc C12 1.00 1.0000
H122 0.50050(0) 0.19100(0) 0.39170(0) 0.0800(0) iso calc C12 1.00 1.0000
H123 0.51690(0) 0.17270(0) 0.49200(0) 0.0800(0) iso calc C12 1.00 1.0000
H14 0.46820(0) 0.06030(0) 0.40530(0) 0.0800(0) iso calc C14 1.00 1.0000
H161 0.31390(0) -0.09580(0) 0.32700(0) 0.0800(0) iso calc C16 1.00 1.0000
H162 0.43560(0) -0.07090(0) 0.40620(0) 0.0800(0) iso calc C16 1.00 1.0000
H163 0.42380(0) -0.04950(0) 0.30750(0) 0.0800(0) iso calc C16 1.00 1.0000
H18 0.17650(0) -0.08200(0) 0.21530(0) 0.0800(0) iso calc C18 1.00 1.0000
H19 0.00840(0) -0.15690(0) 0.13470(0) 0.0800(0) iso calc C19 1.00 1.0000
H20 -0.19540(0) -0.15540(0) 0.16140(0) 0.0800(0) iso calc C20 1.00 1.0000
H21 -0.23540(0) -0.08030(0) 0.26390(0) 0.0800(0) iso calc C21 1.00 1.0000
H231 0.27180(0) 0.17070(0) 0.11910(0) 0.0800(0) iso calc C23 1.00 1.0000
H232 0.13930(0) 0.20990(0) 0.11180(0) 0.0800(0) iso calc C23 1.00 1.0000
H233 0.14140(0) 0.15030(0) 0.04390(0) 0.0800(0) iso calc C23 1.00 1.0000
H241 0.18730(0) 0.07080(0) 0.15880(0) 0.0800(0) iso calc C24 1.00 1.0000
H242 0.18520(0) 0.13040(0) 0.22660(0) 0.0800(0) iso calc C24 1.00 1.0000
H251 0.00140(0) 0.02520(0) 0.06400(0) 0.0800(0) iso calc C25 1.00 1.0000
H252 -0.05910(0) 0.09400(0) 0.01390(0) 0.0800(0) iso calc C25 1.00 1.0000
H261 -0.22480(0) 0.01600(0) 0.00930(0) 0.0800(0) iso calc C26 1.00 1.0000
H262 -0.24030(0) 0.08190(0) 0.06430(0) 0.0800(0) iso calc C26 1.00 1.0000
H263 -0.18000(0) 0.01320(0) 0.11430(0) 0.0800(0) iso calc C26 1.00 1.0000
H271 -0.01740(0) 0.27530(0) 0.20640(0) 0.0800(0) iso calc C27 1.00 1.0000
H272 -0.14780(0) 0.31590(0) 0.15760(0) 0.0800(0) iso calc C27 1.00 1.0000
H273 -0.10710(0) 0.25060(0) 0.11200(0) 0.0800(0) iso calc C27 1.00 1.0000
H281 -0.30620(0) 0.20610(0) 0.08520(0) 0.0800(0) iso calc C28A 1.00 0.5000
H282 -0.34220(0) 0.27600(0) 0.12670(0) 0.0800(0) iso calc C28A 1.00 0.5000
H283 -0.29670(0) 0.28460(0) 0.17610(0) 0.0800(0) iso calc C28A 1.00 0.5000
H284 -0.29570(0) 0.24310(0) 0.09050(0) 0.0800(0) iso calc C28A 1.00 0.5000
H291 -0.37140(0) 0.20660(0) 0.25040(0) 0.0800(0) iso calc C29A 1.00 0.5000
H292 -0.48050(0) 0.18940(0) 0.15960(0) 0.0800(0) iso calc C29A 1.00 0.5000
H293 -0.45550(0) 0.16100(0) 0.11540(0) 0.0800(0) iso calc C29A 1.00 0.5000
H294 -0.45700(0) 0.19390(0) 0.20720(0) 0.0800(0) iso calc C29A 1.00 0.5000
H301 -0.41110(0) 0.02260(0) 0.23250(0) 0.0800(0) iso calc C30A 1.00 0.5000
H302 -0.52540(0) 0.07380(0) 0.18340(0) 0.0800(0) iso calc C30A 1.00 0.5000
H303 -0.44490(0) 0.08620(0) 0.28420(0) 0.0800(0) iso calc C30A 1.00 0.5000
H304 -0.49970(0) 0.07270(0) 0.20850(0) 0.0800(0) iso calc C30A 1.00 0.5000
H305 -0.36590(0) 0.08970(0) 0.28240(0) 0.0800(0) iso calc O3 1.00 0.5000
H306 -0.36440(0) 0.05700(0) 0.19110(0) 0.0800(0) iso calc O3 1.00 0.5000

loop_
_atom_type_symbol
_atom_type_description
_atom_type_scat_dispersion_real
_atom_type_scat_dispersion_imag
_atom_type_scat_source
Mn Mn 0.3368 0.7283 'International Tables Vol C Tables 4.2.6.8 and 6.1.1.4'
Na Na 0.0362 0.0249 'International Tables Vol C Tables 4.2.6.8 and 6.1.1.4'
O O 0.0106 0.0060 'International Tables Vol C Tables 4.2.6.8 and 6.1.1.4'
N N 0.0061 0.0033 'International Tables Vol C Tables 4.2.6.8 and 6.1.1.4'
C C 0.0033 0.0016 'International Tables Vol C Tables 4.2.6.8 and 6.1.1.4'
H H 0.0000 0.0000 'International Tables Vol C Tables 4.2.6.8 and 6.1.1.4'

loop_
_geom_angle_atom_site_label_1
_geom_angle_atom_site_label_2
_geom_angle_atom_site_label_3
_geom_angle
_geom_angle_publ_flag
N4 MN1 C1' 110.4(2) yes
N3 MN1 C1' 102.3(2) yes
N3 MN1 N4 84.6(2) yes
N2 MN1 C1' 114.0(2) yes
N2 MN1 N4 134.6(2) yes
N2 MN1 N3 77.3(2) yes
N1 MN1 C1' 125.1(2) yes
N1 MN1 N4 77.0(2) yes
N1 MN1 N3 132.6(2) yes
N1 MN1 N2 85.3(2) yes
NA1 MN1 C1' 169.9(2) yes
NA1 MN1 N4 79.7(1) yes
NA1 MN1 N3 78.6(2) yes
NA1 MN1 N2 56.2(2) yes
NA1 MN1 N1 55.5(2) yes
MN1 NA1 N2 43.1(1) yes
MN1 NA1 N1 43.6(1) yes
MN1 NA1 O4 147.2(3) yes
MN1 NA1 O3 135.6(3) yes
MN1 NA1 O2 133.8(3) yes
MN1 NA1 O1 108.3(2) yes
N1 NA1 N2 68.4(2) yes
O4 NA1 N2 104.8(3) yes
O4 NA1 N1 129.9(3) yes
O3 NA1 N2 111.7(3) yes
O3 NA1 N1 98.1(3) yes
O3 NA1 O4 35.9(4) yes
O2 NA1 N2 94.4(3) yes
O2 NA1 N1 151.8(3) yes
O2 NA1 O4 30.7(4) yes
O2 NA1 O3 66.6(4) yes
O1 NA1 N2 138.1(2) yes
O1 NA1 N1 115.1(2) yes
O1 NA1 O4 102.2(3) yes
O1 NA1 O3 109.1(3) yes
O1 NA1 O2 92.7(3) yes
NA1 O1 C25 125.2(6) yes
NA1 O1 C24 119.9(4) yes
C24 O1 C25 112.1(7) yes
NA1 O2 C28B 137(1) yes
NA1 O2 C28A 118.1(9) yes
NA1 O2 C27 117.9(8) yes
NA1 O2 O4 68.0(7) yes
C28A O2 C28B 30(1) yes
C27 O2 C28B 75(1) yes
C27 O2 C28A 105(1) yes
O4 O2 C28B 80(1) yes
O4 O2 C28A 52.5(9) yes
O4 O2 C27 147(1) yes
NA1 O3 C30B 129(1) yes
NA1 O3 C29B 123.9(9) yes
NA1 O3 C30A 127.9(9) yes
NA1 O3 C29A 107.3(9) yes
NA1 O3 O4 60.3(6) yes
C29B O3 C30B 84(1) yes
C30A O3 C30B 31(1) yes
C30A O3 C29B 104(1) yes
C29A O3 C30B 85(1) yes
C29A O3 C29B 21(1) yes
C29A O3 C30A 112(1) yes
O4 O3 C30B 133(1) yes
O4 O3 C29B 64.6(9) yes
O4 O3 C30A 164(1) yes
O4 O3 C29A 53.3(8) yes
O2 O4 O3 165(1) yes
NA1 O4 O3 83.8(6) yes
NA1 O4 O2 81.3(8) yes
O3 O4 C29B 49.3(8) yes
O3 O4 C28B 146(1) yes
O3 O4 C29A 63(1) yes
O3 O4 C28A 119(1) yes
O2 O4 C29B 145(1) yes
O2 O4 C28B 46.3(8) yes
O2 O4 C29A 129(1) yes
O2 O4 C28A 75(1) yes
NA1 O4 C29B 132.1(9) yes
NA1 O4 C28B 121.2(8) yes
NA1 O4 C29A 135(1) yes
NA1 O4 C28A 150(1) yes
C28B O4 C29B 106(1) yes
C29A O4 C29B 22(1) yes
C29A O4 C28B 102(1) yes
C28A O4 C29B 76(1) yes
C28A O4 C28B 30.2(9) yes
C28A O4 C29A 75(1) yes
MN1 N1 NA1 80.9(2) yes
NA1 N1 C22 99.7(3) yes
NA1 N1 C2 112.7(3) yes
MN1 N1 C22 115.3(4) yes
MN1 N1 C2 114.4(4) yes
C2 N1 C22 123.7(5) yes
MN1 N2 NA1 80.8(2) yes
NA1 N2 C6 98.5(3) yes
NA1 N2 C4 109.5(4) yes
MN1 N2 C6 116.6(4) yes
MN1 N2 C4 112.7(4) yes
C4 N2 C6 126.2(5) yes
MN1 N3 C13 114.2(5) yes
MN1 N3 C11 114.5(4) yes
C11 N3 C13 126.9(6) yes
MN1 N4 C17 115.7(4) yes
MN1 N4 C15 113.9(4) yes
C15 N4 C17 125.9(5) yes
N1 C2 C1 127.2(5) yes
C1 C2 C3 116.0(6) yes
N1 C2 C3 116.3(6) yes
C2 C3 C4 132.2(6) yes
N2 C4 C3 121.6(6) yes
C3 C4 C5 115.8(6) yes
N2 C4 C5 122.1(6) yes
N2 C6 C11 115.7(5) yes
N2 C6 C7 126.5(6) yes
C7 C6 C11 117.6(6) yes
C6 C7 C8 122.1(7) yes
C7 C8 C9 119.9(7) yes
C8 C9 C10 120.1(8) yes
C9 C10 C11 121.4(7) yes
C6 C11 C10 118.8(6) yes
N3 C11 C10 126.1(6) yes
N3 C11 C6 114.6(5) yes
N3 C13 C12 123.5(6) yes
C12 C13 C14 114.8(6) yes
N3 C13 C14 121.5(6) yes
C13 C14 C15 131.3(6) yes
N4 C15 C14 119.0(6) yes
C14 C15 C16 117.3(6) yes
N4 C15 C16 123.6(6) yes
N4 C17 C22 114.6(5) yes
N4 C17 C18 124.7(6) yes
C18 C17 C22 120.1(6) yes
C17 C18 C19 121.1(6) yes
C18 C19 C20 118.9(7) yes
C19 C20 C21 121.0(7) yes
C20 C21 C22 122.2(6) yes
C17 C22 C21 116.5(6) yes
N1 C22 C21 126.8(6) yes
N1 C22 C17 116.1(5) yes
O1 C24 C23 115.6(9) yes
O1 C25 C26 110.4(8) yes
O2 C27 C28B 42.4(7) yes
O2 C28A O4 52.5(9) yes
O4 C28A C29B 59(1) yes
O4 C28A C28B 96(2) yes
O4 C28A C29A 56(1) yes
O2 C28A C29B 110(1) yes
O2 C28A C28B 46(1) yes
O2 C28A C29A 99(1) yes
C28B C28A C29B 155(2) yes
C29A C28A C29B 19.6(9) yes
C29A C28A C28B 143(2) yes
O4 C29A C28A 49(1) yes
O3 C29A C28A 101(1) yes
O3 C29A O4 63.7(9) yes
C28A C29A C30B 138(2) yes
C28A C29A C29B 91(3) yes
O4 C29A C30B 99(2) yes
O4 C29A C29B 93(4) yes
O3 C29A C30B 38.1(9) yes
O3 C29A C29B 53(2) yes
C29B C29A C30B 60(3) yes
O3 C30A C30B 45(2) yes
C27 C28B C28A 166(2) yes
O4 C28B C28A 54(2) yes
O4 C28B C27 112(1) yes
O2 C28B C28A 105(2) yes
O2 C28B C27 62(1) yes
O2 C28B O4 53.3(9) yes
C28A C29B C29A 70(3) yes
O4 C29B C29A 65(3) yes
O4 C29B C28A 45.3(8) yes
O3 C29B C29A 105(3) yes
O3 C29B C28A 107(1) yes
O3 C29B O4 66(1) yes
C29A C29B C30B 102(3) yes
C28A C29B C30B 148(1) yes
O4 C29B C30B 103(1) yes
O3 C29B C30B 44.1(8) yes
C30A C30B C29B 130(2) yes
C29A C30B C29B 18(1) yes
C29A C30B C30A 148(2) yes
O3 C30B C29B 52(1) yes
O3 C30B C30A 104(2) yes
O3 C30B C29A 57(1) yes

loop_
_geom_bond_atom_site_label_1
_geom_bond_atom_site_label_2
_geom_bond_distance
_geom_bond_publ_flag
MN1 NA1 3.020(3) yes
MN1 N1 2.110(5) yes
MN1 N2 2.089(6) yes
MN1 N3 2.128(6) yes
MN1 N4 2.108(5) yes
MN1 C1' 2.234(6) yes
NA1 O1 2.342(7) yes
NA1 O2 2.33(1) yes
NA1 O3 2.50(0) yes
NA1 O4 2.18(1) yes
NA1 N1 2.520(6) yes
NA1 N2 2.542(6) yes
O1 C24 1.45(1) yes
O1 C25 1.41(1) yes
O2 O4 1.20(1) yes
O2 C27 1.42(1) yes
O2 C28A 1.46(1) yes
O2 C28B 1.08(1) yes
O3 O4 1.47(1) yes
O3 C29A 1.46(2) yes
O3 C30A 1.47(2) yes
O3 C29B 1.22(1) yes
O3 C30B 1.07(1) yes
O4 C28A 1.20(1) yes
O4 C29A 1.32(3) yes
O4 C28B 1.48(1) yes
O4 C29B 1.45(1) yes
N1 C2 1.386(9) yes
N1 C22 1.385(8) yes
N2 C4 1.384(9) yes
N2 C6 1.387(8) yes
N3 C11 1.423(8) yes
N3 C13 1.334(9) yes
N4 C15 1.357(8) yes
N4 C17 1.401(7) yes
C1 C2 1.398(9) yes
C2 C3 1.47(1) yes
C3 C4 1.38(1) yes
C4 C5 1.51(1) yes
C6 C7 1.39(1) yes
C6 C11 1.44(1) yes
C7 C8 1.39(1) yes
C8 C9 1.37(1) yes
C9 C10 1.38(1) yes
C10 C11 1.39(1) yes
C12 C13 1.53(1) yes
C13 C14 1.40(1) yes
C14 C15 1.42(1) yes
C15 C16 1.51(1) yes
C17 C18 1.38(1) yes
C17 C22 1.43(1) yes
C18 C19 1.41(0) yes
C19 C20 1.37(1) yes
C20 C21 1.38(1) yes
C21 C22 1.410(8) yes
C23 C24 1.40(1) yes
C25 C26 1.44(1) yes
C27 C28B 1.55(1) yes
C28A C29A 1.54(3) yes
C28A C28B 0.75(2) yes
C28A C29B 1.64(2) yes
C29A C29B 0.55(2) yes
C29A C30B 1.74(2) yes
C30A C30B 0.78(2) yes
C29B C30B 1.53(2) yes
